data_4515434
loop_
_publ_author_name
'Xu, Xiaohui'
'Li, Shenhui'
'Liu, Qi'
'Liu, Zhiyu'
'Yan, Wei'
'Zhao, Ligong'
'Zhang, Wenhao'
'Zhang, Liang'
'Deng, Feng'
'Cong, Hengjiang'
'Deng, Hexiang'

_publ_section_title
;
 Isolated \p-Interaction Sites in Mesoporous MOF Backbone for Repetitive
 and Reversible Dynamics in Water.
;
_journal_issue 1
_journal_name_full 'ACS applied materials &amp; interfaces'
_journal_page_first 973
_journal_page_last 981
_journal_paper_doi 10.1021/acsami.8b19211
_journal_volume 11
_journal_year 2019
_chemical_formula_moiety 'C216 Cu3 N12 O32 Zr6'
_chemical_formula_sum 'C216 Cu3 N12 O32 Zr6'
_chemical_formula_weight 4012.22
_space_group_crystal_system cubic
_space_group_IT_number 221
_space_group_name_Hall '-P 4 2 3'
_space_group_name_H-M_alt 'P m -3 m'
_atom_sites_solution_primary dual
_audit_creation_date 2018-08-02
_audit_creation_method
;
Olex2 1.2
(compiled 2018.05.29 svn.r3508 for OlexSys, GUI svn.r5506)
;
_cell_angle_alpha 90
_cell_angle_beta 90
_cell_angle_gamma 90
_cell_formula_units_Z 1
_cell_length_a 25.3953(2)
_cell_length_b 25.3953(2)
_cell_length_c 25.3953(2)
_cell_measurement_reflns_used 9991
_cell_measurement_temperature 296(2)
_cell_measurement_theta_max 49.797
_cell_measurement_theta_min 2.461
_cell_volume 16378.0(2)
_computing_cell_refinement 'SAINT v8.34A (Bruker, 2013)'
_computing_data_reduction 'SAINT v8.34A (Bruker, 2013)'
_computing_molecular_graphics 'Olex2 (Dolomanov et al., 2009)'
_computing_publication_material 'Olex2 (Dolomanov et al., 2009)'
_computing_structure_refinement 'ShelXL (Sheldrick, 2015)'
_computing_structure_solution 'XT (Sheldrick, 2015)'
_diffrn_ambient_temperature 296.15
_diffrn_measured_fraction_theta_full 0.999
_diffrn_measured_fraction_theta_max 0.999
_diffrn_measurement_device_type 'CCD area detector'
_diffrn_measurement_method 'phi and omega scans'
_diffrn_radiation_monochromator graphite
_diffrn_radiation_type CuK\a
_diffrn_radiation_wavelength 1.54178
_diffrn_reflns_av_R_equivalents 0.0516
_diffrn_reflns_av_unetI/netI 0.0173
_diffrn_reflns_Laue_measured_fraction_full 0.999
_diffrn_reflns_Laue_measured_fraction_max 0.999
_diffrn_reflns_limit_h_max 17
_diffrn_reflns_limit_h_min -24
_diffrn_reflns_limit_k_max 25
_diffrn_reflns_limit_k_min -25
_diffrn_reflns_limit_l_max 21
_diffrn_reflns_limit_l_min -25
_diffrn_reflns_number 40455
_diffrn_reflns_point_group_measured_fraction_full 0.999
_diffrn_reflns_point_group_measured_fraction_max 0.999
_diffrn_reflns_theta_full 49.901
_diffrn_reflns_theta_max 49.901
_diffrn_reflns_theta_min 2.460
_exptl_absorpt_coefficient_mu 1.035
_exptl_absorpt_correction_T_max 0.7498
_exptl_absorpt_correction_T_min 0.4970
_exptl_absorpt_correction_type multi-scan
_exptl_absorpt_process_details
;
SADABS-2012/1 (Bruker,2012) was used for absorption correction.
wR2(int) was 0.1478 before and 0.0585 after correction.
The Ratio of minimum to maximum transmission is 0.6628.
The \l/2 correction factor is 0.0015.
;
_exptl_crystal_colour 'dark red'
_exptl_crystal_density_diffrn 0.407
_exptl_crystal_description block
_exptl_crystal_F_000 1963
_refine_diff_density_max 3.303
_refine_diff_density_min -3.732
_refine_diff_density_rms 0.119
_refine_ls_extinction_method none
_refine_ls_goodness_of_fit_ref 1.116
_refine_ls_hydrogen_treatment undef
_refine_ls_matrix_type full
_refine_ls_number_parameters 45
_refine_ls_number_reflns 1719
_refine_ls_number_restraints 81
_refine_ls_restrained_S_all 1.308
_refine_ls_R_factor_all 0.1037
_refine_ls_R_factor_gt 0.1009
_refine_ls_shift/su_max 0.000
_refine_ls_shift/su_mean 0.000
_refine_ls_structure_factor_coef Fsqd
_refine_ls_weighting_details 'w=1/[\s^2^(Fo^2^)+(0.1581P)^2^+88.4757P] where P=(Fo^2^+2Fc^2^)/3'
_refine_ls_weighting_scheme calc
_refine_ls_wR_factor_gt 0.2706
_refine_ls_wR_factor_ref 0.2737
_reflns_Friedel_coverage 0.000
_reflns_number_gt 1611
_reflns_number_total 1719
_reflns_threshold_expression 'I > 2\s(I)'
_cod_data_source_file am8b19211_si_002.cif
_cod_data_source_block 1
_cod_original_cell_volume 16378.0(4)
_cod_database_code 4515434
_shelx_shelxl_version_number 2018/3
_shelx_space_group_comment
;
The symmetry employed for this shelxl refinement is uniquely defined
by the following loop, which should always be used as a source of
symmetry information in preference to the above space-group names.
They are only intended as comments.
;
_olex2_refinement_description
;
1. Restrained distances
 C7_$1-C7 \\sim C8-C8_$1
 with sigma of 0.02
 C7-C7_$2 \\sim C8_$1-C8_$3
 with sigma of 0.02
2. Restrained planarity
 C2, C5, C3, C4
 with sigma of 0.1
3. Uiso/Uaniso restraints and constraints
Uanis(O1) \\sim Ueq, Uanis(O2) \\sim Ueq: with sigma of 0.02 and sigma for
terminal atoms of 0.2
Uanis(Cu1) \\sim Ueq: with sigma of 0.05 and sigma for terminal atoms of 0.1
Uanis(C10) \\sim Ueq: with sigma of 0.02 and sigma for terminal atoms of 0.2
Uanis(C4) \\sim Ueq: with sigma of 0.02 and sigma for terminal atoms of 0.2
Uanis(C5) \\sim Ueq: with sigma of 0.02 and sigma for terminal atoms of 0.1
Uanis(C6) \\sim Ueq, Uanis(C7) \\sim Ueq, Uanis(C8) \\sim Ueq, Uanis(C9) \\sim
Ueq: with sigma of 0.08 and sigma for terminal atoms of 0.2
Uanis(C10) \\sim Ueq, Uanis(C11) \\sim Ueq, Uanis(C12) \\sim Ueq, Uanis(N1)
\\sim Ueq, Uanis(Cu1) \\sim Ueq: with sigma of 0.01 and sigma for terminal
atoms of 0.1
Uanis(C10) \\sim Ueq, Uanis(C12) \\sim Ueq, Uanis(C11) \\sim Ueq, Uanis(N1)
\\sim Ueq, Uanis(Cu1) \\sim Ueq: with sigma of 0.08 and sigma for terminal
atoms of 0.15
Uanis(C6) \\sim Ueq, Uanis(C7) \\sim Ueq, Uanis(C9) \\sim Ueq, Uanis(C8) \\sim
Ueq: with sigma of 0.05 and sigma for terminal atoms of 0.15
Uanis(C12) = Uanis(C11) = Uanis(C10) = Uanis(N1) = Uanis(Cu1)
Uanis(C2) = Uanis(C3) = Uanis(C4) = Uanis(C5)
Uanis(C6) = Uanis(C7) = Uanis(C8) = Uanis(C9)
4. Others
 Fixed Sof: C7(0.5) C8(0.5)
;
_olex2_submission_special_instructions 'No special instructions were received'

loop_
_space_group_symop_operation_xyz
'x, y, z'
'-x, -y, z'
'-x, y, -z'
'x, -y, -z'
'z, x, y'
'z, -x, -y'
'-z, -x, y'
'-z, x, -y'
'y, z, x'
'-y, z, -x'
'y, -z, -x'
'-y, -z, x'
'y, x, -z'
'-y, -x, -z'
'y, -x, z'
'-y, x, z'
'x, z, -y'
'-x, z, y'
'-x, -z, -y'
'x, -z, y'
'z, y, -x'
'z, -y, x'
'-z, y, x'
'-z, -y, -x'
'-x, -y, -z'
'x, y, -z'
'x, -y, z'
'-x, y, z'
'-z, -x, -y'
'-z, x, y'
'z, x, -y'
'z, -x, y'
'-y, -z, -x'
'y, -z, x'
'-y, z, x'
'y, z, -x'
'-y, -x, z'
'y, x, z'
'-y, x, -z'
'y, -x, -z'
'-x, -z, y'
'x, -z, -y'
'x, z, y'
'-x, z, -y'
'-z, -y, x'
'-z, y, -x'
'z, -y, -x'
'z, y, x'

loop_
_atom_site_label
_atom_site_type_symbol
_atom_site_fract_x
_atom_site_fract_y
_atom_site_fract_z
_atom_site_U_iso_or_equiv
_atom_site_adp_type
_atom_site_occupancy
_atom_site_site_symmetry_order
_atom_site_calc_flag
_atom_site_refinement_flags_posn
_atom_site_refinement_flags_adp
_atom_site_refinement_flags_occupancy
_atom_site_disorder_assembly
_atom_site_disorder_group
Zr1 Zr 0.500000 0.40254(5) 0.500000 0.0109(6) Uani 1 8 d S T P . .
Cu1 Cu 0.500000 0.000000 0.000000 0.1107(19) Uani 1 16 d S TU P . .
O1 O 0.500000 0.3594(2) 0.4239(2) 0.0328(15) Uani 1 2 d S TU P . .
O2 O 0.5472(3) 0.4528(3) 0.5472(3) 0.051(4) Uani 1 6 d S TU P . .
N1 N 0.500000 0.000000 0.0786(7) 0.1107(19) Uani 1 4 d S TU P . .
C1 C 0.500000 0.3754(3) 0.3754(3) 0.038(3) Uani 1 4 d S T P A .
C2 C 0.500000 0.3344(4) 0.3344(4) 0.105(3) Uani 1 4 d S T P . .
C5 C 0.500000 0.2572(4) 0.2572(4) 0.105(3) Uani 1 4 d S TU P . .
C6 C 0.500000 0.2149(5) 0.2149(5) 0.140(5) Uani 1 4 d S TU P . .
C7 C 0.4567(8) 0.1774(6) 0.2139(6) 0.140(5) Uani 0.5 1 d D U . . .
C8 C 0.4567(8) 0.1381(6) 0.1746(6) 0.140(5) Uani 0.5 1 d D U . . .
C9 C 0.500000 0.1371(5) 0.1371(5) 0.140(5) Uani 1 4 d S TU P . .
C10 C 0.500000 0.0951(5) 0.0951(5) 0.1107(19) Uani 1 4 d S TU P . .
C11 C 0.500000 0.0433(6) 0.1109(6) 0.1107(19) Uani 1 2 d S TU P . .
C12 C 0.500000 0.0284(5) 0.1658(5) 0.1107(19) Uani 1 2 d S TU P . .
C3 C 0.500000 0.2824(5) 0.3479(5) 0.105(3) Uani 1 2 d S T P A 2
C4 C 0.500000 0.2431(5) 0.3087(5) 0.105(3) Uani 1 2 d S TU P A 2

loop_
_atom_site_aniso_label
_atom_site_aniso_U_11
_atom_site_aniso_U_22
_atom_site_aniso_U_33
_atom_site_aniso_U_23
_atom_site_aniso_U_13
_atom_site_aniso_U_12
Zr1 0.0128(7) 0.0072(9) 0.0128(7) 0.000 0.000 0.000
Cu1 0.199(4) 0.0666(17) 0.0666(17) 0.000 0.000 0.000
O1 0.042(4) 0.030(3) 0.026(4) -0.010(3) 0.000 0.000
O2 0.051(4) 0.051(4) 0.051(4) -0.036(4) 0.036(4) -0.036(4)
N1 0.199(4) 0.0666(17) 0.0666(17) 0.000 0.000 0.000
C1 0.048(9) 0.033(5) 0.033(5) -0.010(7) 0.000 0.000
C2 0.228(9) 0.044(2) 0.044(2) -0.015(3) 0.000 0.000
C5 0.228(9) 0.044(2) 0.044(2) -0.015(3) 0.000 0.000
C6 0.283(15) 0.068(4) 0.068(4) -0.037(6) 0.000 0.000
C7 0.283(15) 0.068(4) 0.068(4) -0.037(6) 0.000 0.000
C8 0.283(15) 0.068(4) 0.068(4) -0.037(6) 0.000 0.000
C9 0.283(15) 0.068(4) 0.068(4) -0.037(6) 0.000 0.000
C10 0.199(4) 0.0666(17) 0.0666(17) 0.000 0.000 0.000
C11 0.199(4) 0.0666(17) 0.0666(17) 0.000 0.000 0.000
C12 0.199(4) 0.0666(17) 0.0666(17) 0.000 0.000 0.000
C3 0.228(9) 0.044(2) 0.044(2) -0.015(3) 0.000 0.000
C4 0.228(9) 0.044(2) 0.044(2) -0.015(3) 0.000 0.000

loop_
_atom_type_symbol
_atom_type_description
_atom_type_scat_dispersion_real
_atom_type_scat_dispersion_imag
_atom_type_scat_source
C C 0.0181 0.0091 'International Tables Vol C Tables 4.2.6.8 and 6.1.1.4'
Cu Cu -1.9646 0.5888 'International Tables Vol C Tables 4.2.6.8 and 6.1.1.4'
N N 0.0311 0.0180 'International Tables Vol C Tables 4.2.6.8 and 6.1.1.4'
O O 0.0492 0.0322 'International Tables Vol C Tables 4.2.6.8 and 6.1.1.4'
Zr Zr -0.1862 2.2449 'International Tables Vol C Tables 4.2.6.8 and 6.1.1.4'

loop_
_geom_angle_atom_site_label_1
_geom_angle_atom_site_label_2
_geom_angle_atom_site_label_3
_geom_angle
_geom_angle_site_symmetry_1
_geom_angle_site_symmetry_3
Zr1 Zr1 Zr1 60.0 29_666 33_666
Zr1 Zr1 Zr1 90.0 33_666 9
Zr1 Zr1 Zr1 60.0 29_666 9
Zr1 Zr1 Zr1 90.0 29_666 5
Zr1 Zr1 Zr1 60.0 9 5
Zr1 Zr1 Zr1 60.0 33_666 5
O1 Zr1 Zr1 110.41(10) . 33_666
O1 Zr1 Zr1 110.41(10) 21_556 5
O1 Zr1 Zr1 110.41(10) 26_556 33_666
O1 Zr1 Zr1 110.41(10) 21_556 29_666
O1 Zr1 Zr1 164.54(15) 26_556 5
O1 Zr1 Zr1 74.55(15) 21_556 9
O1 Zr1 Zr1 74.55(15) 46_656 33_666
O1 Zr1 Zr1 110.41(10) 46_656 29_666
O1 Zr1 Zr1 110.41(10) 46_656 5
O1 Zr1 Zr1 74.55(15) 26_556 29_666
O1 Zr1 Zr1 74.55(15) . 5
O1 Zr1 Zr1 110.41(10) . 9
O1 Zr1 Zr1 164.54(15) 21_556 33_666
O1 Zr1 Zr1 164.54(15) 46_656 9
O1 Zr1 Zr1 110.41(10) 26_556 9
O1 Zr1 Zr1 164.54(15) . 29_666
O1 Zr1 O1 75.93(13) 21_556 .
O1 Zr1 O1 120.9(3) 21_556 46_656
O1 Zr1 O1 75.93(13) 46_656 26_556
O1 Zr1 O1 75.93(13) 46_656 .
O1 Zr1 O1 120.9(3) 26_556 .
O1 Zr1 O1 75.93(13) 21_556 26_556
O2 Zr1 Zr1 88.6(3) 26_556 9
O2 Zr1 Zr1 34.46(16) 26_556 5
O2 Zr1 Zr1 88.6(3) . 5
O2 Zr1 Zr1 34.46(16) 28_655 29_666
O2 Zr1 Zr1 88.6(3) . 9
O2 Zr1 Zr1 34.45(16) . 29_666
O2 Zr1 Zr1 34.46(16) 3_656 9
O2 Zr1 Zr1 88.6(3) 3_656 29_666
O2 Zr1 Zr1 88.6(3) 28_655 5
O2 Zr1 Zr1 34.45(16) . 33_666
O2 Zr1 Zr1 34.46(16) 3_656 5
O2 Zr1 Zr1 88.6(3) 28_655 33_666
O2 Zr1 Zr1 88.6(3) 26_556 29_666
O2 Zr1 Zr1 34.46(16) 26_556 33_666
O2 Zr1 Zr1 88.6(3) 3_656 33_666
O2 Zr1 Zr1 34.46(16) 28_655 9
O2 Zr1 O1 78.7(3) 28_655 21_556
O2 Zr1 O1 78.7(3) 26_556 .
O2 Zr1 O1 78.7(3) 28_655 26_556
O2 Zr1 O1 142.00(6) . .
O2 Zr1 O1 142.00(6) . 21_556
O2 Zr1 O1 142.00(6) 26_556 21_556
O2 Zr1 O1 142.00(6) 3_656 26_556
O2 Zr1 O1 78.7(3) 3_656 21_556
O2 Zr1 O1 78.7(3) 3_656 .
O2 Zr1 O1 78.7(3) . 46_656
O2 Zr1 O1 78.7(3) . 26_556
O2 Zr1 O1 142.00(6) 28_655 46_656
O2 Zr1 O1 142.00(6) 26_556 26_556
O2 Zr1 O1 78.7(3) 26_556 46_656
O2 Zr1 O1 142.00(6) 3_656 46_656
O2 Zr1 O1 142.00(6) 28_655 .
O2 Zr1 O2 68.8(4) . 26_556
O2 Zr1 O2 106.1(7) . 3_656
O2 Zr1 O2 68.8(4) 28_655 3_656
O2 Zr1 O2 106.1(7) 28_655 26_556
O2 Zr1 O2 68.8(4) . 28_655
O2 Zr1 O2 68.8(4) 26_556 3_656
N1 Cu1 N1 90.0 . 41_655
N1 Cu1 N1 90.0 25_655 17
N1 Cu1 N1 180.0 41_655 17
N1 Cu1 N1 90.0 41_655 25_655
N1 Cu1 N1 90.0 . 17
N1 Cu1 N1 180.0 . 25_655
C1 O1 Zr1 132.3(6) . .
Zr1 O2 Zr1 111.1(3) 29_666 .
Zr1 O2 Zr1 111.1(3) 33_666 29_666
Zr1 O2 Zr1 111.1(3) 33_666 .
C11 N1 Cu1 126.8(8) 2_655 .
C11 N1 Cu1 126.8(8) . .
C11 N1 C11 106.4(17) 2_655 .
O1 C1 O1 126.4(11) 18_655 .
O1 C1 C2 116.8(5) 18_655 .
O1 C1 C2 116.8(5) . .
C3 C2 C1 120.5(8) 18_655 .
C3 C2 C1 120.5(8) . .
C3 C2 C3 119.0(16) . 18_655
C4 C5 C6 119.7(8) 18_655 .
C4 C5 C6 119.7(8) . .
C4 C5 C4 120.6(16) . 18_655
C7 C6 C5 118.4(9) 43 .
C7 C6 C5 118.4(9) 28_655 .
C7 C6 C5 118.4(9) 18_655 .
C7 C6 C5 118.4(9) . .
C7 C6 C7 123.2(19) 43 28_655
C7 C6 C7 53.6(13) 18_655 28_655
C7 C6 C7 123.2(19) 18_655 .
C7 C6 C7 98.1(16) . 28_655
C7 C6 C7 98.1(16) 18_655 43
C7 C6 C7 53.6(13) 43 .
C6 C7 C8 92.4(11) . 43
C7 C7 C6 63.2(6) 43 .
C7 C7 C8 90.0(4) 43 .
C7 C7 C8 47.1(8) 43 43
C8 C7 C6 118.4(11) . .
C8 C7 C8 42.9(9) . 43
C7 C8 C7 42.9(9) . 43
C7 C8 C9 118.4(11) . .
C8 C8 C7 47.1(8) 43 43
C8 C8 C7 90.0(4) 43 .
C8 C8 C9 63.2(6) 43 .
C9 C8 C7 92.4(11) . 43
C8 C9 C8 53.6(13) . 43
C8 C9 C8 123.3(19) 28_655 43
C8 C9 C8 98.2(16) 18_655 43
C8 C9 C8 98.2(16) 28_655 .
C8 C9 C8 123.3(19) 18_655 .
C8 C9 C8 53.6(13) 28_655 18_655
C8 C9 C10 118.4(9) 28_655 .
C8 C9 C10 118.4(9) 43 .
C8 C9 C10 118.4(9) 18_655 .
C8 C9 C10 118.4(9) . .
C11 C10 C9 118.0(10) . .
C11 C10 C9 118.0(10) 18_655 .
C11 C10 C11 124.0(19) . 18_655
N1 C11 C10 126.2(14) . .
N1 C11 C12 111.6(13) . .
C10 C11 C12 122.1(14) . .
C12 C12 C11 105.2(8) 2_655 .
C2 C3 C4 120.7(13) . .
C5 C4 C3 119.5(13) . .

loop_
_geom_bond_atom_site_label_1
_geom_bond_atom_site_label_2
_geom_bond_distance
_geom_bond_site_symmetry_2
Zr1 Zr1 3.5002(16) 29_666
Zr1 Zr1 3.5002(16) 5
Zr1 Zr1 3.5002(16) 9
Zr1 Zr1 3.5002(16) 33_666
Zr1 O1 2.221(5) 21_556
Zr1 O1 2.221(5) 26_556
Zr1 O1 2.221(5) 46_656
Zr1 O1 2.221(5) .
Zr1 O2 2.122(4) .
Zr1 O2 2.122(4) 3_656
Zr1 O2 2.122(4) 28_655
Zr1 O2 2.122(4) 26_556
Cu1 N1 1.996(17) .
Cu1 N1 1.996(17) 25_655
Cu1 N1 1.996(17) 41_655
Cu1 N1 1.996(17) 17
O1 C1 1.298(8) .
N1 C11 1.372(16) .
N1 C11 1.372(16) 2_655
C1 C2 1.47(2) .
C2 C3 1.364(15) .
C2 C3 1.364(15) 18_655
C5 C6 1.52(2) .
C5 C4 1.357(14) 18_655
C5 C4 1.357(14) .
C6 C7 1.455(19) 43
C6 C7 1.455(19) .
C6 C7 1.455(19) 28_655
C6 C7 1.455(19) 18_655
C7 C7 1.31(3) 43
C7 C8 1.41(2) .
C7 C8 1.93(2) 43
C8 C8 1.31(3) 43
C8 C9 1.455(18) .
C9 C10 1.51(3) .
C10 C11 1.376(16) .
C10 C11 1.376(16) 18_655
C11 C12 1.444(19) .
C12 C12 1.44(3) 2_655
C3 C4 1.409(16) .

loop_
_smtbx_masks_void_nr
_smtbx_masks_void_average_x
_smtbx_masks_void_average_y
_smtbx_masks_void_average_z
_smtbx_masks_void_volume
_smtbx_masks_void_count_electrons
1 -0.181 -0.126 -0.248 13134.3 62.3
